data_1519544
loop_
_publ_author_name
'Butts, Craig'
'Coles, Simon J.'
'Hursthouse, Michael B.'

_publ_section_title
;
 C27H47BF4N2
;
_journal_name_full 'Crystal Structure Report Archive'
_journal_page_first 956
_journal_year 2003
_chemical_formula_moiety 'C27 H47 N2, B F4'
_chemical_formula_sum 'C27 H47 B F4 N2'
_chemical_formula_weight 486.48
_space_group_IT_number 2
_symmetry_cell_setting triclinic
_symmetry_space_group_name_Hall '-P 1'
_symmetry_space_group_name_H-M 'P -1'
_atom_sites_solution_hydrogens geom
_atom_sites_solution_primary direct
_atom_sites_solution_secondary difmap
_cell_angle_alpha 94.5935(11)
_cell_angle_beta 98.3266(12)
_cell_angle_gamma 115.0261(12)
_cell_formula_units_Z 2
_cell_length_a 9.2775(2)
_cell_length_b 9.7893(2)
_cell_length_c 17.4185(5)
_cell_measurement_reflns_used 27252
_cell_measurement_temperature 150(2)
_cell_measurement_theta_max 27.48
_cell_measurement_theta_min 2.91
_cell_volume 1400.58(6)
_computing_cell_refinement 'DENZO and COLLECT'
_computing_data_collection
;
'DENZO (Otwinowski and Minor, 1997) & COLLECT (Hooft, 1998) '
;
_computing_data_reduction 'DENZO and COLLECT'
_computing_publication_material SHELXL-97
_computing_structure_refinement 'SHELXL-97 (Sheldrick, 2008)'
_computing_structure_solution 'SHELXS-97 (Sheldrick, 2008)'
_diffrn_ambient_temperature 150(2)
_diffrn_measured_fraction_theta_full 0.995
_diffrn_measured_fraction_theta_max 0.995
_diffrn_measurement_device_type 'Enraf Nonius KappaCCD area detector'
_diffrn_measurement_method '\w and \f scans to fill Ewald sphere'
_diffrn_radiation_monochromator graphite
_diffrn_radiation_source 'Enraf Nonius FR591 rotating anode'
_diffrn_radiation_type MoK\a
_diffrn_radiation_wavelength 0.71073
_diffrn_reflns_av_R_equivalents 0.0651
_diffrn_reflns_av_sigmaI/netI 0.0354
_diffrn_reflns_limit_h_max 11
_diffrn_reflns_limit_h_min -12
_diffrn_reflns_limit_k_max 12
_diffrn_reflns_limit_k_min -12
_diffrn_reflns_limit_l_max 22
_diffrn_reflns_limit_l_min -22
_diffrn_reflns_number 35037
_diffrn_reflns_theta_full 27.50
_diffrn_reflns_theta_max 27.50
_diffrn_reflns_theta_min 2.95
_exptl_absorpt_coefficient_mu 0.084
_exptl_absorpt_correction_T_max 0.9916
_exptl_absorpt_correction_T_min 0.9606
_exptl_absorpt_correction_type multi-scan
_exptl_absorpt_process_details 'SORTAV (Blessing, 1997)'
_exptl_crystal_colour colourless
_exptl_crystal_density_diffrn 1.154
_exptl_crystal_density_method 'not measured'
_exptl_crystal_description blade
_exptl_crystal_F_000 528
_exptl_crystal_size_max 0.48
_exptl_crystal_size_mid 0.36
_exptl_crystal_size_min 0.10
_refine_diff_density_max 0.292
_refine_diff_density_min -0.218
_refine_diff_density_rms 0.038
_refine_ls_extinction_coef 0.022(3)
_refine_ls_extinction_expression Fc^*^=kFc[1+0.001xFc^2^\l^3^/sin(2\q)]^-1/4^
_refine_ls_extinction_method SHELXL
_refine_ls_goodness_of_fit_ref 1.018
_refine_ls_hydrogen_treatment constr
_refine_ls_matrix_type full
_refine_ls_number_parameters 310
_refine_ls_number_reflns 6399
_refine_ls_number_restraints 0
_refine_ls_restrained_S_all 1.018
_refine_ls_R_factor_all 0.0515
_refine_ls_R_factor_gt 0.0389
_refine_ls_shift/su_max 0.002
_refine_ls_shift/su_mean 0.000
_refine_ls_structure_factor_coef Fsqd
_refine_ls_weighting_details 'calc w=1/[\s^2^(Fo^2^)+(0.0536P)^2^+0.2999P] where P=(Fo^2^+2Fc^2^)/3'
_refine_ls_weighting_scheme calc
_refine_ls_wR_factor_gt 0.1010
_refine_ls_wR_factor_ref 0.1090
_reflns_number_gt 5206
_reflns_number_total 6399
_reflns_threshold_expression >2sigma(I)
_cod_data_source_file eCrystal-956.cif
_cod_data_source_block butts
_cod_depositor_comments
;
Citation :
Butts, Craig and Coles, Simon J. and Hursthouse, Michael B. (2003) 
University of Southampton, Crystal Structure Report Archive. 
(doi:10.5258/ecrystals/956)

More at:
http://ecrystals.chem.soton.ac.uk/956/

The following automatic conversions were performed:

'_symmetry_cell_setting' value 'Triclinic' changed to 'triclinic'
according to the built-in table from CIF Core dictionary named
'cif_core.dic' version 2.4.1 from 2010-06-29.

Automatic conversion script
Id: cif_fix_values 3271 2015-04-21 07:52:19Z andrius 
;
_cod_original_cell_volume 1400.61(6)
_cod_original_sg_symbol_H-M P-1
_cod_database_code 1519544

loop_
_symmetry_equiv_pos_as_xyz
'x, y, z'
'-x, -y, -z'

loop_
_atom_site_label
_atom_site_type_symbol
_atom_site_fract_x
_atom_site_fract_y
_atom_site_fract_z
_atom_site_U_iso_or_equiv
_atom_site_adp_type
_atom_site_occupancy
_atom_site_symmetry_multiplicity
_atom_site_calc_flag
_atom_site_refinement_flags
_atom_site_disorder_assembly
_atom_site_disorder_group
C1 C 0.49865(12) 0.06718(11) 0.09828(6) 0.0177(2) Uani 1 1 d . . .
C2 C 0.34462(13) 0.05617(12) 0.09842(6) 0.0218(2) Uani 1 1 d . . .
H2 H 0.3218 0.1417 0.0957 0.026 Uiso 1 1 calc R . .
C3 C 0.22661(13) -0.08647(13) 0.10279(6) 0.0251(2) Uani 1 1 d . . .
H3 H 0.1191 -0.0995 0.1025 0.030 Uiso 1 1 calc R . .
C4 C 0.25991(13) -0.21293(12) 0.10762(6) 0.0245(2) Uani 1 1 d . . .
H4 H 0.1745 -0.3090 0.1104 0.029 Uiso 1 1 calc R . .
C5 C 0.41393(13) -0.20133(12) 0.10840(6) 0.0209(2) Uani 1 1 d . . .
H5 H 0.4371 -0.2865 0.1121 0.025 Uiso 1 1 calc R . .
C6 C 0.53261(12) -0.05822(11) 0.10348(5) 0.0170(2) Uani 1 1 d . . .
C7 C 0.75610(12) 0.14085(12) 0.09308(6) 0.0195(2) Uani 1 1 d . . .
H7 H 0.8652 0.2026 0.0893 0.023 Uiso 1 1 calc R . .
C8 C 0.66458(13) 0.34615(11) 0.08674(6) 0.0224(2) Uani 1 1 d . . .
H8A H 0.5690 0.3428 0.0515 0.027 Uiso 1 1 calc R . .
H8B H 0.7612 0.4002 0.0638 0.027 Uiso 1 1 calc R . .
C9 C 0.68621(13) 0.43355(12) 0.16711(6) 0.0233(2) Uani 1 1 d . . .
H9A H 0.5986 0.3707 0.1935 0.028 Uiso 1 1 calc R . .
H9B H 0.6752 0.5283 0.1601 0.028 Uiso 1 1 calc R . .
C10 C 0.84939(13) 0.47520(13) 0.21981(6) 0.0248(2) Uani 1 1 d . . .
H10A H 0.8644 0.3814 0.2233 0.030 Uiso 1 1 calc R . .
H10B H 0.9368 0.5450 0.1956 0.030 Uiso 1 1 calc R . .
C11 C 0.86525(13) 0.55118(13) 0.30223(6) 0.0242(2) Uani 1 1 d . . .
H11A H 0.8416 0.6403 0.2985 0.029 Uiso 1 1 calc R . .
H11B H 0.7834 0.4782 0.3280 0.029 Uiso 1 1 calc R . .
C12 C 1.03276(13) 0.60401(13) 0.35291(6) 0.0259(2) Uani 1 1 d . . .
H12A H 1.1140 0.6798 0.3280 0.031 Uiso 1 1 calc R . .
H12B H 1.0581 0.5156 0.3547 0.031 Uiso 1 1 calc R . .
C13 C 1.04858(13) 0.67489(13) 0.43652(6) 0.0244(2) Uani 1 1 d . . .
H13A H 0.9701 0.5980 0.4622 0.029 Uiso 1 1 calc R . .
H13B H 1.0199 0.7613 0.4348 0.029 Uiso 1 1 calc R . .
C14 C 1.21823(13) 0.73203(13) 0.48589(6) 0.0258(2) Uani 1 1 d . . .
H14A H 1.2470 0.6456 0.4872 0.031 Uiso 1 1 calc R . .
H14B H 1.2964 0.8091 0.4602 0.031 Uiso 1 1 calc R . .
C15 C 1.23602(13) 0.80241(13) 0.56975(6) 0.0249(2) Uani 1 1 d . . .
H15A H 1.2047 0.8873 0.5686 0.030 Uiso 1 1 calc R . .
H15B H 1.1603 0.7246 0.5960 0.030 Uiso 1 1 calc R . .
C16 C 1.40709(14) 0.86272(15) 0.61760(7) 0.0303(3) Uani 1 1 d . . .
H16A H 1.4391 0.7782 0.6182 0.036 Uiso 1 1 calc R . .
H16B H 1.4827 0.9416 0.5918 0.036 Uiso 1 1 calc R . .
C17 C 1.42365(17) 0.93098(16) 0.70163(7) 0.0373(3) Uani 1 1 d . . .
H17A H 1.3918 1.0145 0.7015 0.056 Uiso 1 1 calc R . .
H17B H 1.5366 0.9704 0.7292 0.056 Uiso 1 1 calc R . .
H17C H 1.3532 0.8521 0.7284 0.056 Uiso 1 1 calc R . .
C18 C 0.78724(13) -0.09780(12) 0.10312(6) 0.0215(2) Uani 1 1 d . . .
H18A H 0.8810 -0.0508 0.0772 0.026 Uiso 1 1 calc R . .
H18B H 0.7164 -0.2015 0.0736 0.026 Uiso 1 1 calc R . .
C19 C 0.84815(12) -0.11014(12) 0.18717(6) 0.0215(2) Uani 1 1 d . . .
H19A H 0.7543 -0.1526 0.2134 0.026 Uiso 1 1 calc R . .
H19B H 0.8961 -0.1832 0.1856 0.026 Uiso 1 1 calc R . .
C20 C 0.97367(13) 0.04032(12) 0.23633(6) 0.0231(2) Uani 1 1 d . . .
H20A H 0.9249 0.1125 0.2403 0.028 Uiso 1 1 calc R . .
H20B H 1.0665 0.0851 0.2096 0.028 Uiso 1 1 calc R . .
C21 C 1.03514(13) 0.02057(12) 0.31877(6) 0.0249(2) Uani 1 1 d . . .
H21A H 0.9415 -0.0258 0.3448 0.030 Uiso 1 1 calc R . .
H21B H 1.0841 -0.0513 0.3144 0.030 Uiso 1 1 calc R . .
C22 C 1.15962(13) 0.16856(13) 0.37011(6) 0.0250(2) Uani 1 1 d . . .
H22A H 1.1126 0.2423 0.3726 0.030 Uiso 1 1 calc R . .
H22B H 1.2557 0.2125 0.3455 0.030 Uiso 1 1 calc R . .
C23 C 1.21391(13) 0.14773(13) 0.45356(6) 0.0251(2) Uani 1 1 d . . .
H23A H 1.1179 0.1052 0.4783 0.030 Uiso 1 1 calc R . .
H23B H 1.2590 0.0725 0.4509 0.030 Uiso 1 1 calc R . .
C24 C 1.34035(13) 0.29441(12) 0.50513(6) 0.0242(2) Uani 1 1 d . . .
H24A H 1.2951 0.3695 0.5078 0.029 Uiso 1 1 calc R . .
H24B H 1.4362 0.3371 0.4802 0.029 Uiso 1 1 calc R . .
C25 C 1.39528(14) 0.27420(13) 0.58839(6) 0.0257(2) Uani 1 1 d . . .
H25A H 1.3001 0.2344 0.6140 0.031 Uiso 1 1 calc R . .
H25B H 1.4380 0.1972 0.5858 0.031 Uiso 1 1 calc R . .
C26 C 1.52494(14) 0.42089(13) 0.63859(7) 0.0276(2) Uani 1 1 d . . .
H26A H 1.4826 0.4983 0.6407 0.033 Uiso 1 1 calc R . .
H26B H 1.6205 0.4601 0.6133 0.033 Uiso 1 1 calc R . .
C27 C 1.57869(16) 0.40123(16) 0.72207(7) 0.0380(3) Uani 1 1 d . . .
H27A H 1.4858 0.3669 0.7484 0.057 Uiso 1 1 calc R . .
H27B H 1.6637 0.4990 0.7510 0.057 Uiso 1 1 calc R . .
H27C H 1.6212 0.3251 0.7206 0.057 Uiso 1 1 calc R . .
B1 B 0.16466(15) 0.34521(14) 0.04562(8) 0.0238(3) Uani 1 1 d . . .
N1 N 0.64217(10) 0.18927(9) 0.09197(5) 0.01846(19) Uani 1 1 d . . .
N2 N 0.69632(10) -0.00605(10) 0.10018(5) 0.01803(18) Uani 1 1 d . . .
F1 F 0.09623(8) 0.19187(7) 0.05619(4) 0.02882(17) Uani 1 1 d . . .
F2 F 0.33016(8) 0.41173(9) 0.07414(5) 0.0418(2) Uani 1 1 d . . .
F3 F 0.13476(9) 0.35176(8) -0.03402(4) 0.03459(18) Uani 1 1 d . . .
F4 F 0.09146(9) 0.41847(8) 0.08539(5) 0.0417(2) Uani 1 1 d . . .

loop_
_atom_site_aniso_label
_atom_site_aniso_U_11
_atom_site_aniso_U_22
_atom_site_aniso_U_33
_atom_site_aniso_U_23
_atom_site_aniso_U_13
_atom_site_aniso_U_12
C1 0.0197(5) 0.0175(5) 0.0133(5) 0.0019(4) 0.0015(4) 0.0065(4)
C2 0.0217(5) 0.0248(5) 0.0195(5) 0.0018(4) 0.0009(4) 0.0120(4)
C3 0.0173(5) 0.0310(6) 0.0247(5) 0.0020(4) 0.0034(4) 0.0092(5)
C4 0.0218(5) 0.0224(5) 0.0226(5) 0.0029(4) 0.0048(4) 0.0034(4)
C5 0.0248(5) 0.0189(5) 0.0165(5) 0.0022(4) 0.0026(4) 0.0079(4)
C6 0.0183(5) 0.0191(5) 0.0129(4) 0.0011(4) 0.0015(4) 0.0082(4)
C7 0.0190(5) 0.0207(5) 0.0165(5) 0.0017(4) 0.0027(4) 0.0069(4)
C8 0.0283(5) 0.0153(5) 0.0214(5) 0.0038(4) 0.0011(4) 0.0086(4)
C9 0.0255(5) 0.0192(5) 0.0238(5) 0.0004(4) 0.0009(4) 0.0101(4)
C10 0.0245(5) 0.0240(5) 0.0224(5) -0.0017(4) 0.0013(4) 0.0096(5)
C11 0.0245(5) 0.0235(5) 0.0225(5) 0.0001(4) 0.0019(4) 0.0102(5)
C12 0.0256(6) 0.0268(6) 0.0225(6) -0.0013(4) 0.0016(4) 0.0108(5)
C13 0.0248(5) 0.0258(5) 0.0215(5) 0.0014(4) 0.0027(4) 0.0110(5)
C14 0.0256(6) 0.0293(6) 0.0206(5) 0.0000(4) 0.0027(4) 0.0115(5)
C15 0.0267(6) 0.0273(6) 0.0199(5) 0.0022(4) 0.0036(4) 0.0116(5)
C16 0.0281(6) 0.0364(6) 0.0226(6) -0.0002(5) 0.0005(5) 0.0130(5)
C17 0.0407(7) 0.0418(7) 0.0216(6) -0.0006(5) -0.0009(5) 0.0140(6)
C18 0.0219(5) 0.0230(5) 0.0222(5) 0.0017(4) 0.0037(4) 0.0130(4)
C19 0.0200(5) 0.0210(5) 0.0241(5) 0.0047(4) 0.0032(4) 0.0097(4)
C20 0.0231(5) 0.0220(5) 0.0229(5) 0.0048(4) 0.0022(4) 0.0092(4)
C21 0.0246(5) 0.0229(5) 0.0238(6) 0.0057(4) 0.0012(4) 0.0079(5)
C22 0.0233(5) 0.0242(5) 0.0240(6) 0.0052(4) 0.0021(4) 0.0079(5)
C23 0.0236(5) 0.0241(5) 0.0238(6) 0.0060(4) 0.0036(4) 0.0070(5)
C24 0.0240(5) 0.0241(5) 0.0222(5) 0.0053(4) 0.0034(4) 0.0085(5)
C25 0.0256(5) 0.0261(6) 0.0227(5) 0.0066(4) 0.0056(4) 0.0081(5)
C26 0.0269(6) 0.0287(6) 0.0227(6) 0.0047(4) 0.0044(4) 0.0082(5)
C27 0.0365(7) 0.0446(7) 0.0244(6) 0.0063(5) 0.0024(5) 0.0109(6)
B1 0.0200(6) 0.0201(6) 0.0311(6) 0.0034(5) 0.0064(5) 0.0085(5)
N1 0.0197(4) 0.0163(4) 0.0170(4) 0.0022(3) 0.0017(3) 0.0064(3)
N2 0.0170(4) 0.0193(4) 0.0177(4) 0.0020(3) 0.0030(3) 0.0083(3)
F1 0.0290(3) 0.0232(3) 0.0399(4) 0.0122(3) 0.0125(3) 0.0137(3)
F2 0.0208(4) 0.0394(4) 0.0555(5) 0.0022(4) -0.0010(3) 0.0076(3)
F3 0.0381(4) 0.0294(4) 0.0353(4) 0.0126(3) 0.0073(3) 0.0127(3)
F4 0.0412(4) 0.0282(4) 0.0606(5) -0.0011(3) 0.0223(4) 0.0174(3)

loop_
_atom_type_symbol
_atom_type_description
_atom_type_scat_dispersion_real
_atom_type_scat_dispersion_imag
_atom_type_scat_source
C C 0.0033 0.0016 'International Tables Vol C Tables 4.2.6.8 and 6.1.1.4'
H H 0.0000 0.0000 'International Tables Vol C Tables 4.2.6.8 and 6.1.1.4'
B B 0.0013 0.0007 'International Tables Vol C Tables 4.2.6.8 and 6.1.1.4'
N N 0.0061 0.0033 'International Tables Vol C Tables 4.2.6.8 and 6.1.1.4'
F F 0.0171 0.0103 'International Tables Vol C Tables 4.2.6.8 and 6.1.1.4'

loop_
_geom_angle_atom_site_label_1
_geom_angle_atom_site_label_2
_geom_angle_atom_site_label_3
_geom_angle
_geom_angle_site_symmetry_1
_geom_angle_site_symmetry_3
C2 C1 N1 131.33(9) . .
C2 C1 C6 121.96(9) . .
N1 C1 C6 106.69(8) . .
C3 C2 C1 115.98(9) . .
C3 C2 H2 122.0 . .
C1 C2 H2 122.0 . .
C2 C3 C4 122.27(10) . .
C2 C3 H3 118.9 . .
C4 C3 H3 118.9 . .
C5 C4 C3 121.65(10) . .
C5 C4 H4 119.2 . .
C3 C4 H4 119.2 . .
C4 C5 C6 116.19(9) . .
C4 C5 H5 121.9 . .
C6 C5 H5 121.9 . .
C5 C6 N2 131.94(9) . .
C5 C6 C1 121.93(9) . .
N2 C6 C1 106.10(8) . .
N1 C7 N2 110.56(9) . .
N1 C7 H7 124.7 . .
N2 C7 H7 124.7 . .
N1 C8 C9 111.40(8) . .
N1 C8 H8A 109.3 . .
C9 C8 H8A 109.3 . .
N1 C8 H8B 109.3 . .
C9 C8 H8B 109.3 . .
H8A C8 H8B 108.0 . .
C8 C9 C10 113.23(9) . .
C8 C9 H9A 108.9 . .
C10 C9 H9A 108.9 . .
C8 C9 H9B 108.9 . .
C10 C9 H9B 108.9 . .
H9A C9 H9B 107.7 . .
C11 C10 C9 113.06(9) . .
C11 C10 H10A 109.0 . .
C9 C10 H10A 109.0 . .
C11 C10 H10B 109.0 . .
C9 C10 H10B 109.0 . .
H10A C10 H10B 107.8 . .
C12 C11 C10 113.07(9) . .
C12 C11 H11A 109.0 . .
C10 C11 H11A 109.0 . .
C12 C11 H11B 109.0 . .
C10 C11 H11B 109.0 . .
H11A C11 H11B 107.8 . .
C11 C12 C13 113.67(9) . .
C11 C12 H12A 108.8 . .
C13 C12 H12A 108.8 . .
C11 C12 H12B 108.8 . .
C13 C12 H12B 108.8 . .
H12A C12 H12B 107.7 . .
C12 C13 C14 113.19(9) . .
C12 C13 H13A 108.9 . .
C14 C13 H13A 108.9 . .
C12 C13 H13B 108.9 . .
C14 C13 H13B 108.9 . .
H13A C13 H13B 107.8 . .
C15 C14 C13 113.91(9) . .
C15 C14 H14A 108.8 . .
C13 C14 H14A 108.8 . .
C15 C14 H14B 108.8 . .
C13 C14 H14B 108.8 . .
H14A C14 H14B 107.7 . .
C16 C15 C14 113.26(9) . .
C16 C15 H15A 108.9 . .
C14 C15 H15A 108.9 . .
C16 C15 H15B 108.9 . .
C14 C15 H15B 108.9 . .
H15A C15 H15B 107.7 . .
C17 C16 C15 113.04(10) . .
C17 C16 H16A 109.0 . .
C15 C16 H16A 109.0 . .
C17 C16 H16B 109.0 . .
C15 C16 H16B 109.0 . .
H16A C16 H16B 107.8 . .
C16 C17 H17A 109.5 . .
C16 C17 H17B 109.5 . .
H17A C17 H17B 109.5 . .
C16 C17 H17C 109.5 . .
H17A C17 H17C 109.5 . .
H17B C17 H17C 109.5 . .
N2 C18 C19 112.05(8) . .
N2 C18 H18A 109.2 . .
C19 C18 H18A 109.2 . .
N2 C18 H18B 109.2 . .
C19 C18 H18B 109.2 . .
H18A C18 H18B 107.9 . .
C20 C19 C18 114.44(9) . .
C20 C19 H19A 108.7 . .
C18 C19 H19A 108.7 . .
C20 C19 H19B 108.7 . .
C18 C19 H19B 108.7 . .
H19A C19 H19B 107.6 . .
C19 C20 C21 112.28(9) . .
C19 C20 H20A 109.1 . .
C21 C20 H20A 109.1 . .
C19 C20 H20B 109.1 . .
C21 C20 H20B 109.1 . .
H20A C20 H20B 107.9 . .
C22 C21 C20 113.95(9) . .
C22 C21 H21A 108.8 . .
C20 C21 H21A 108.8 . .
C22 C21 H21B 108.8 . .
C20 C21 H21B 108.8 . .
H21A C21 H21B 107.7 . .
C21 C22 C23 113.22(9) . .
C21 C22 H22A 108.9 . .
C23 C22 H22A 108.9 . .
C21 C22 H22B 108.9 . .
C23 C22 H22B 108.9 . .
H22A C22 H22B 107.7 . .
C24 C23 C22 113.75(9) . .
C24 C23 H23A 108.8 . .
C22 C23 H23A 108.8 . .
C24 C23 H23B 108.8 . .
C22 C23 H23B 108.8 . .
H23A C23 H23B 107.7 . .
C23 C24 C25 113.96(9) . .
C23 C24 H24A 108.8 . .
C25 C24 H24A 108.8 . .
C23 C24 H24B 108.8 . .
C25 C24 H24B 108.8 . .
H24A C24 H24B 107.7 . .
C26 C25 C24 113.38(9) . .
C26 C25 H25A 108.9 . .
C24 C25 H25A 108.9 . .
C26 C25 H25B 108.9 . .
C24 C25 H25B 108.9 . .
H25A C25 H25B 107.7 . .
C25 C26 C27 113.45(10) . .
C25 C26 H26A 108.9 . .
C27 C26 H26A 108.9 . .
C25 C26 H26B 108.9 . .
C27 C26 H26B 108.9 . .
H26A C26 H26B 107.7 . .
C26 C27 H27A 109.5 . .
C26 C27 H27B 109.5 . .
H27A C27 H27B 109.5 . .
C26 C27 H27C 109.5 . .
H27A C27 H27C 109.5 . .
H27B C27 H27C 109.5 . .
F2 B1 F3 109.52(10) . .
F2 B1 F4 110.78(10) . .
F3 B1 F4 109.96(9) . .
F2 B1 F1 109.81(9) . .
F3 B1 F1 108.69(9) . .
F4 B1 F1 108.05(9) . .
C7 N1 C1 108.28(8) . .
C7 N1 C8 125.95(9) . .
C1 N1 C8 125.76(9) . .
C7 N2 C6 108.37(8) . .
C7 N2 C18 125.62(9) . .
C6 N2 C18 126.00(8) . .

loop_
_geom_bond_atom_site_label_1
_geom_bond_atom_site_label_2
_geom_bond_distance
_geom_bond_site_symmetry_2
C1 C2 1.3873(14) .
C1 N1 1.3895(13) .
C1 C6 1.3968(14) .
C2 C3 1.3792(16) .
C2 H2 0.9500 .
C3 C4 1.4028(16) .
C3 H3 0.9500 .
C4 C5 1.3827(15) .
C4 H4 0.9500 .
C5 C6 1.3870(14) .
C5 H5 0.9500 .
C6 N2 1.3945(13) .
C7 N1 1.3273(13) .
C7 N2 1.3284(13) .
C7 H7 0.9500 .
C8 N1 1.4723(12) .
C8 C9 1.5211(15) .
C8 H8A 0.9900 .
C8 H8B 0.9900 .
C9 C10 1.5219(15) .
C9 H9A 0.9900 .
C9 H9B 0.9900 .
C10 C11 1.5202(15) .
C10 H10A 0.9900 .
C10 H10B 0.9900 .
C11 C12 1.5203(15) .
C11 H11A 0.9900 .
C11 H11B 0.9900 .
C12 C13 1.5211(15) .
C12 H12A 0.9900 .
C12 H12B 0.9900 .
C13 C14 1.5218(15) .
C13 H13A 0.9900 .
C13 H13B 0.9900 .
C14 C15 1.5194(15) .
C14 H14A 0.9900 .
C14 H14B 0.9900 .
C15 C16 1.5190(16) .
C15 H15A 0.9900 .
C15 H15B 0.9900 .
C16 C17 1.5178(17) .
C16 H16A 0.9900 .
C16 H16B 0.9900 .
C17 H17A 0.9800 .
C17 H17B 0.9800 .
C17 H17C 0.9800 .
C18 N2 1.4686(13) .
C18 C19 1.5244(14) .
C18 H18A 0.9900 .
C18 H18B 0.9900 .
C19 C20 1.5222(15) .
C19 H19A 0.9900 .
C19 H19B 0.9900 .
C20 C21 1.5248(14) .
C20 H20A 0.9900 .
C20 H20B 0.9900 .
C21 C22 1.5199(16) .
C21 H21A 0.9900 .
C21 H21B 0.9900 .
C22 C23 1.5265(15) .
C22 H22A 0.9900 .
C22 H22B 0.9900 .
C23 C24 1.5192(16) .
C23 H23A 0.9900 .
C23 H23B 0.9900 .
C24 C25 1.5230(15) .
C24 H24A 0.9900 .
C24 H24B 0.9900 .
C25 C26 1.5187(16) .
C25 H25A 0.9900 .
C25 H25B 0.9900 .
C26 C27 1.5219(16) .
C26 H26A 0.9900 .
C26 H26B 0.9900 .
C27 H27A 0.9800 .
C27 H27B 0.9800 .
C27 H27C 0.9800 .
B1 F2 1.3819(14) .
B1 F3 1.3868(15) .
B1 F4 1.3871(14) .
B1 F1 1.4008(13) .
